data_4065067
loop_
_publ_author_name
'Bai, Wenjuan'
'Liu, Guifeng'
'Guoyiqibayi, Gulnisa'
'Yan, Hong'

_publ_section_title
;
 Reactivity of the 16-Electron CpCo versus Cp*Co Half-Sandwich Complex
 Containing ano-Carborane-1,2-dithiolate Ligand toward Ethynylferrocene
;
_journal_issue 19
_journal_name_full Organometallics
_journal_page_first 5188
_journal_paper_doi 10.1021/om2005518
_journal_volume 30
_journal_year 2011
_chemical_formula_sum 'C31 H36 B9 Co Fe2 O S2'
_chemical_formula_weight 756.64
_chemical_name_systematic
; 
 ? 
;
_space_group_IT_number 14
_symmetry_cell_setting monoclinic
_symmetry_space_group_name_Hall '-P 2yn'
_symmetry_space_group_name_H-M 'P 1 21/n 1'
_atom_sites_solution_hydrogens geom
_atom_sites_solution_primary direct
_atom_sites_solution_secondary difmap
_audit_creation_method SHELXL-97
_cell_angle_alpha 90.00
_cell_angle_beta 105.0010(10)
_cell_angle_gamma 90.00
_cell_formula_units_Z 4
_cell_length_a 12.0829(8)
_cell_length_b 21.2557(13)
_cell_length_c 13.5383(9)
_cell_measurement_reflns_used 6815
_cell_measurement_temperature 293(2)
_cell_measurement_theta_max 27.48
_cell_measurement_theta_min 2.23
_cell_volume 3358.6(4)
_computing_cell_refinement SMART
_computing_data_collection 'SMART (Bruker, 2000)'
_computing_data_reduction 'SAINT (Bruker, 2000)'
_computing_molecular_graphics SHELXTL
_computing_publication_material SHELXTL
_computing_structure_refinement 'SHELXL-97 (Sheldrick, 1997)'
_computing_structure_solution 'SHELXTL (Bruker, 2000)'
_diffrn_ambient_temperature 293(2)
_diffrn_measured_fraction_theta_full 1.000
_diffrn_measured_fraction_theta_max 1.000
_diffrn_measurement_device_type 'Bruker Smart Apex CCD'
_diffrn_measurement_method 'phi and omega scans'
_diffrn_radiation_monochromator graphite
_diffrn_radiation_source 'fine-focus sealed tube'
_diffrn_radiation_type MoK\a
_diffrn_radiation_wavelength 0.71073
_diffrn_reflns_av_R_equivalents 0.0390
_diffrn_reflns_av_sigmaI/netI 0.0404
_diffrn_reflns_limit_h_max 13
_diffrn_reflns_limit_h_min -14
_diffrn_reflns_limit_k_max 26
_diffrn_reflns_limit_k_min -17
_diffrn_reflns_limit_l_max 16
_diffrn_reflns_limit_l_min -13
_diffrn_reflns_number 18185
_diffrn_reflns_theta_full 26.00
_diffrn_reflns_theta_max 26.00
_diffrn_reflns_theta_min 1.83
_exptl_absorpt_coefficient_mu 1.492
_exptl_absorpt_correction_T_max 0.9028
_exptl_absorpt_correction_T_min 0.8774
_exptl_absorpt_correction_type multi-scan
_exptl_absorpt_process_details 'SADABS; Bruker, 2000'
_exptl_crystal_colour yellow
_exptl_crystal_density_diffrn 1.496
_exptl_crystal_density_method 'not measured'
_exptl_crystal_description block
_exptl_crystal_F_000 1544
_exptl_crystal_size_max 0.09
_exptl_crystal_size_mid 0.08
_exptl_crystal_size_min 0.07
_refine_diff_density_max 0.486
_refine_diff_density_min -0.413
_refine_diff_density_rms 0.055
_refine_ls_extinction_method none
_refine_ls_goodness_of_fit_ref 1.005
_refine_ls_hydrogen_treatment mixed
_refine_ls_matrix_type full
_refine_ls_number_parameters 468
_refine_ls_number_reflns 6595
_refine_ls_number_restraints 336
_refine_ls_restrained_S_all 1.020
_refine_ls_R_factor_all 0.0447
_refine_ls_R_factor_gt 0.0332
_refine_ls_shift/su_max 0.033
_refine_ls_shift/su_mean 0.003
_refine_ls_structure_factor_coef Fsqd
_refine_ls_weighting_details 'calc w=1/[\s^2^(Fo^2^)+(0.0488P)^2^+0.0000P] where P=(Fo^2^+2Fc^2^)/3'
_refine_ls_weighting_scheme calc
_refine_ls_wR_factor_gt 0.0875
_refine_ls_wR_factor_ref 0.0906
_reflns_number_gt 5126
_reflns_number_total 6595
_reflns_threshold_expression >2sigma(I)
_cod_data_source_file om2005518_si_001.cif
_cod_data_source_block 4
_cod_depositor_comments
;
The following automatic conversions were performed:

'_symmetry_cell_setting' value 'Monoclinic' changed to 'monoclinic'
according to /home/saulius/struct/CIF-dictionaries/cif_core.dic
dictionary named 'cif_core.dic' version 2.4.1 from 2010-06-29.

Automatic conversion script
Id: cif_fix_values 1715 2011-07-08 13:25:40Z adriana 
;
_cod_original_sg_symbol_H-M P2(1)/n
_cod_database_code 4065067

loop_
_symmetry_equiv_pos_as_xyz
'x, y, z'
'-x+1/2, y+1/2, -z+1/2'
'-x, -y, -z'
'x-1/2, -y-1/2, z-1/2'

loop_
_atom_site_label
_atom_site_type_symbol
_atom_site_fract_x
_atom_site_fract_y
_atom_site_fract_z
_atom_site_U_iso_or_equiv
_atom_site_adp_type
_atom_site_occupancy
_atom_site_symmetry_multiplicity
_atom_site_calc_flag
_atom_site_refinement_flags
_atom_site_disorder_assembly
_atom_site_disorder_group
Co1 Co 0.583019(18) 0.182472(11) 0.895357(18) 0.03775(6) Uani 1 1 d . . .
Fe1 Fe 1.02157(2) 0.240725(12) 0.86093(2) 0.04224(7) Uani 1 1 d . A .
Fe2 Fe 0.77577(2) -0.002615(12) 0.56745(2) 0.04789(8) Uani 1 1 d . . .
H3A H 0.7223(13) 0.2205(7) 0.7872(12) 0.041(5) Uiso 1 1 d . . .
O1 O 0.57008(11) 0.10120(7) 0.66364(10) 0.0616(4) Uani 1 1 d . . .
S1 S 0.62064(3) 0.08030(2) 0.87928(3) 0.03432(11) Uani 1 1 d . . .
S2 S 0.73010(4) 0.190294(19) 1.03388(3) 0.03638(11) Uani 1 1 d . A .
B3 B 0.65488(16) 0.07325(9) 1.10263(14) 0.0367(5) Uani 1 1 d . A .
H3 H 0.5699 0.0933 1.0985 0.044 Uiso 1 1 calc R . .
B4 B 0.67253(18) -0.00533(9) 1.06547(16) 0.0419(6) Uani 1 1 d . . .
H4 H 0.5982 -0.0366 1.0392 0.050 Uiso 1 1 calc R . .
B5 B 0.79113(17) -0.00557(9) 1.00967(16) 0.0391(5) Uani 1 1 d . . .
H5 H 0.8073 -0.0213 0.9373 0.047 Uiso 1 1 calc R . .
B7 B 0.92146(17) 0.01168(10) 1.11012(15) 0.0406(5) Uani 1 1 d D . .
H7 H 1.0032 0.0017 1.0918 0.049 Uiso 1 1 calc R . .
H1A H 0.9125(13) 0.0593(5) 1.0709(9) 0.049 Uiso 1 1 d D . .
B8 B 0.89774(16) 0.09428(10) 1.14237(15) 0.0392(5) Uani 1 1 d D A .
H8 H 0.9656 0.1270 1.1348 0.047 Uiso 1 1 calc R . .
B9 B 0.77897(16) 0.09404(10) 1.19900(15) 0.0394(5) Uani 1 1 d . A .
H9 H 0.7736 0.1271 1.2600 0.047 Uiso 1 1 calc R . .
B10 B 0.72243(18) 0.01730(10) 1.19449(16) 0.0441(6) Uani 1 1 d . . .
H10 H 0.6821 -0.0003 1.2532 0.053 Uiso 1 1 calc R . .
B11 B 0.80773(17) -0.03203(10) 1.13560(16) 0.0423(6) Uani 1 1 d . . .
H11 H 0.8216 -0.0821 1.1554 0.051 Uiso 1 1 calc R . .
B12 B 0.87482(17) 0.03096(10) 1.22034(15) 0.0405(5) Uani 1 1 d . . .
H12 H 0.9330 0.0231 1.2965 0.049 Uiso 1 1 calc R . .
C1 C 0.71308(13) 0.05722(7) 1.00102(12) 0.0308(4) Uani 1 1 d . A .
C2 C 0.76915(13) 0.11128(7) 1.07406(12) 0.0313(4) Uani 1 1 d . . .
C3 C 0.71536(15) 0.21063(9) 0.85380(15) 0.0465(5) Uani 1 1 d U A .
C4 C 0.80236(14) 0.20739(8) 0.93584(13) 0.0382(4) Uani 1 1 d U . .
C5 C 0.72347(14) 0.07100(9) 0.80411(12) 0.0420(5) Uani 1 1 d U . .
H5A H 0.7882 0.0987 0.8304 0.050 Uiso 1 1 calc R . .
H5B H 0.7515 0.0280 0.8100 0.050 Uiso 1 1 calc R . .
C6 C 0.67009(15) 0.08612(8) 0.69307(13) 0.0412(5) Uani 1 1 d . . .
C7 C 0.92707(14) 0.21517(8) 0.95897(13) 0.0388(4) Uani 1 1 d U A .
C8 C 1.00783(14) 0.16710(8) 0.95330(14) 0.0436(5) Uani 1 1 d . . .
H8A H 0.9893 0.1236 0.9312 0.052 Uiso 1 1 calc R A .
C9 C 1.11920(16) 0.19308(10) 0.98537(16) 0.0547(6) Uani 1 1 d . A .
H9A H 1.1912 0.1709 0.9887 0.066 Uiso 1 1 calc R . .
C10 C 1.10800(17) 0.25672(10) 1.01002(16) 0.0577(6) Uani 1 1 d . . .
H10A H 1.1713 0.2865 1.0334 0.069 Uiso 1 1 calc R A .
C11 C 0.99099(15) 0.27071(9) 0.99435(14) 0.0483(5) Uani 1 1 d . A .
H11A H 0.9590 0.3116 1.0057 0.058 Uiso 1 1 calc R . .
C12 C 1.0467(2) 0.21009(11) 0.72561(17) 0.0691(7) Uani 1 1 d . . .
H12A H 1.0729 0.1680 0.7128 0.083 Uiso 1 1 calc R A .
C13 C 1.11794(18) 0.26205(11) 0.76160(17) 0.0711(7) Uani 1 1 d . A .
H13A H 1.2018 0.2630 0.7772 0.085 Uiso 1 1 calc R . .
C14 C 1.04538(19) 0.31280(10) 0.77024(17) 0.0658(7) Uani 1 1 d . . .
H14A H 1.0697 0.3556 0.7927 0.079 Uiso 1 1 calc R A .
C15 C 0.93176(18) 0.29118(10) 0.73740(16) 0.0615(6) Uani 1 1 d . A .
H15A H 0.8627 0.3162 0.7340 0.074 Uiso 1 1 calc R . .
C16 C 0.93456(19) 0.22787(10) 0.71156(16) 0.0637(7) Uani 1 1 d . A .
H16A H 0.8676 0.2007 0.6870 0.076 Uiso 1 1 calc R . .
C17 C 0.74559(15) 0.08118(8) 0.62526(13) 0.0381(4) Uani 1 1 d . . .
C18 C 0.71006(18) 0.08253(9) 0.51616(14) 0.0526(6) Uani 1 1 d . . .
H18A H 0.6322 0.0907 0.4742 0.063 Uiso 1 1 calc R . .
C19 C 0.80673(19) 0.07044(10) 0.47973(15) 0.0634(6) Uani 1 1 d . . .
H19A H 0.8071 0.0676 0.4076 0.076 Uiso 1 1 calc R . .
C20 C 0.90121(17) 0.06088(9) 0.56271(15) 0.0544(6) Uani 1 1 d . . .
H20A H 0.9789 0.0505 0.5585 0.065 Uiso 1 1 calc R . .
C21 C 0.86598(15) 0.06706(8) 0.65388(13) 0.0395(5) Uani 1 1 d . . .
H21A H 0.9148 0.0630 0.7237 0.047 Uiso 1 1 calc R . .
C22 C 0.8479(3) -0.08982(11) 0.5719(2) 0.0961(9) Uani 1 1 d U . .
H22A H 0.9289 -0.0989 0.5778 0.115 Uiso 1 1 calc R . .
C23 C 0.7972(2) -0.08263(10) 0.6527(2) 0.0823(9) Uani 1 1 d . . .
H23A H 0.8377 -0.0853 0.7253 0.099 Uiso 1 1 calc R . .
C24 C 0.6809(2) -0.06977(11) 0.6149(3) 0.0995(10) Uani 1 1 d U . .
H24A H 0.6246 -0.0634 0.6546 0.119 Uiso 1 1 calc R . .
C25 C 0.6601(3) -0.07017(12) 0.5070(3) 0.1152(11) Uani 1 1 d U . .
H25A H 0.5858 -0.0635 0.4578 0.138 Uiso 1 1 calc R . .
C26 C 0.7643(3) -0.08229(12) 0.4829(3) 0.1130(11) Uani 1 1 d U . .
H26A H 0.7752 -0.0851 0.4138 0.136 Uiso 1 1 calc R . .
C27 C 0.4906(3) 0.25919(18) 0.9279(3) 0.0543(10) Uani 0.527(2) 1 d PU A 1
H27A H 0.5213 0.2935 0.9753 0.065 Uiso 0.527(2) 1 calc PR A 1
C28 C 0.4383(3) 0.20236(18) 0.9522(3) 0.0485(9) Uani 0.527(2) 1 d PU A 1
H28A H 0.4296 0.1907 1.0198 0.058 Uiso 0.527(2) 1 calc PR A 1
C29 C 0.4067(3) 0.16452(19) 0.8625(3) 0.0498(9) Uani 0.527(2) 1 d PU A 1
H29A H 0.3712 0.1228 0.8578 0.060 Uiso 0.527(2) 1 calc PR A 1
C30 C 0.4870(3) 0.25740(18) 0.8219(3) 0.0516(9) Uani 0.527(2) 1 d PU A 1
H30A H 0.5146 0.2906 0.7840 0.062 Uiso 0.527(2) 1 calc PR A 1
C31 C 0.4382(3) 0.19721(18) 0.7796(3) 0.0495(9) Uani 0.527(2) 1 d PU A 1
H31A H 0.4243 0.1832 0.7085 0.059 Uiso 0.527(2) 1 calc PR A 1
C28A C 0.4595(3) 0.23108(18) 0.9432(3) 0.0521(10) Uani 0.473(2) 1 d PDU A 2
H28B H 0.4677 0.2481 1.0120 0.063 Uiso 0.473(2) 1 calc PR A 2
C29A C 0.4138(3) 0.17459(17) 0.9092(3) 0.0481(10) Uani 0.473(2) 1 d PDU A 2
H29B H 0.3853 0.1430 0.9492 0.058 Uiso 0.473(2) 1 calc PR A 2
C27A C 0.4894(4) 0.26143(17) 0.8646(3) 0.0521(11) Uani 0.473(2) 1 d PDU A 2
H27B H 0.5194 0.3044 0.8664 0.063 Uiso 0.473(2) 1 calc PR A 2
C30A C 0.4149(3) 0.16960(17) 0.8087(3) 0.0552(11) Uani 0.473(2) 1 d PDU A 2
H30B H 0.3865 0.1337 0.7639 0.066 Uiso 0.473(2) 1 calc PR A 2
C31A C 0.4587(4) 0.22369(19) 0.7807(3) 0.0541(11) Uani 0.473(2) 1 d PDU A 2
H31B H 0.4655 0.2340 0.7119 0.065 Uiso 0.473(2) 1 calc PR A 2

loop_
_atom_site_aniso_label
_atom_site_aniso_U_11
_atom_site_aniso_U_22
_atom_site_aniso_U_33
_atom_site_aniso_U_23
_atom_site_aniso_U_13
_atom_site_aniso_U_12
Co1 0.03162(11) 0.03950(13) 0.04301(13) 0.01192(10) 0.01127(10) 0.00560(10)
Fe1 0.03982(13) 0.03704(14) 0.05343(16) 0.00285(11) 0.01849(12) -0.00756(11)
Fe2 0.05822(17) 0.04163(15) 0.03764(15) -0.00437(11) 0.00124(13) 0.00403(13)
O1 0.0426(7) 0.0972(11) 0.0389(8) 0.0046(7) -0.0002(6) 0.0195(7)
S1 0.0307(2) 0.0428(2) 0.0283(2) 0.00324(17) 0.00553(16) 0.00466(18)
S2 0.0366(2) 0.0340(2) 0.0409(2) 0.00135(18) 0.01408(18) 0.00288(17)
B3 0.0362(9) 0.0462(11) 0.0318(10) 0.0059(8) 0.0162(8) 0.0044(9)
B4 0.0426(11) 0.0384(11) 0.0454(12) 0.0098(9) 0.0126(9) -0.0008(9)
B5 0.0443(10) 0.0404(11) 0.0324(10) 0.0026(8) 0.0098(8) 0.0119(9)
B7 0.0401(10) 0.0467(12) 0.0376(11) 0.0047(9) 0.0149(9) 0.0130(9)
B8 0.0353(10) 0.0480(12) 0.0344(10) -0.0012(9) 0.0091(8) 0.0046(9)
B9 0.0402(10) 0.0515(12) 0.0280(10) -0.0001(8) 0.0118(8) 0.0086(9)
B10 0.0447(11) 0.0523(12) 0.0389(11) 0.0167(9) 0.0175(9) 0.0108(10)
B11 0.0472(11) 0.0394(11) 0.0409(11) 0.0110(9) 0.0125(9) 0.0113(9)
B12 0.0399(10) 0.0532(12) 0.0279(10) 0.0051(9) 0.0076(8) 0.0115(9)
C1 0.0307(8) 0.0361(9) 0.0251(8) 0.0048(7) 0.0064(6) 0.0048(7)
C2 0.0331(8) 0.0329(8) 0.0292(8) 0.0029(7) 0.0102(7) 0.0034(7)
C3 0.0412(9) 0.0525(11) 0.0488(11) 0.0166(9) 0.0172(8) 0.0010(8)
C4 0.0381(8) 0.0339(9) 0.0465(10) 0.0069(7) 0.0182(7) -0.0015(7)
C5 0.0382(9) 0.0606(11) 0.0270(9) -0.0001(8) 0.0081(7) 0.0103(8)
C6 0.0460(10) 0.0449(10) 0.0291(9) -0.0017(7) 0.0032(8) 0.0044(8)
C7 0.0389(9) 0.0377(9) 0.0415(9) 0.0050(7) 0.0136(7) -0.0037(7)
C8 0.0409(9) 0.0365(9) 0.0558(11) 0.0078(8) 0.0166(8) -0.0021(8)
C9 0.0371(10) 0.0652(13) 0.0616(13) 0.0082(10) 0.0127(9) 0.0011(9)
C10 0.0455(10) 0.0634(13) 0.0599(13) -0.0043(10) 0.0056(10) -0.0167(10)
C11 0.0518(10) 0.0436(10) 0.0507(11) -0.0055(8) 0.0152(9) -0.0080(9)
C12 0.0997(15) 0.0536(13) 0.0665(13) 0.0066(10) 0.0438(11) 0.0049(12)
C13 0.0572(12) 0.0895(16) 0.0779(14) 0.0185(12) 0.0375(11) -0.0044(12)
C14 0.0846(14) 0.0475(12) 0.0715(14) 0.0098(10) 0.0313(12) -0.0182(11)
C15 0.0620(12) 0.0656(13) 0.0611(13) 0.0193(10) 0.0235(10) 0.0062(11)
C16 0.0747(13) 0.0676(14) 0.0504(12) 0.0045(10) 0.0188(11) -0.0174(11)
C17 0.0485(9) 0.0377(9) 0.0279(8) 0.0017(7) 0.0092(7) 0.0040(8)
C18 0.0682(12) 0.0568(12) 0.0297(10) 0.0085(8) 0.0072(9) 0.0144(10)
C19 0.0963(15) 0.0685(14) 0.0310(10) 0.0083(9) 0.0266(10) 0.0189(12)
C20 0.0626(11) 0.0599(13) 0.0481(11) 0.0069(9) 0.0274(9) 0.0058(10)
C21 0.0469(9) 0.0410(10) 0.0310(9) 0.0001(7) 0.0105(7) -0.0026(8)
C22 0.1193(18) 0.0497(13) 0.1117(19) -0.0132(13) 0.0161(16) 0.0148(13)
C23 0.0968(18) 0.0439(12) 0.0915(19) 0.0171(12) -0.0020(16) -0.0064(13)
C24 0.0874(16) 0.0605(14) 0.141(2) 0.0051(15) 0.0124(16) -0.0284(13)
C25 0.0952(17) 0.0652(15) 0.145(2) -0.0078(16) -0.0423(17) -0.0242(14)
C26 0.155(2) 0.0688(15) 0.1002(19) -0.0424(14) 0.0068(18) -0.0009(17)
C27 0.0473(16) 0.0445(16) 0.0678(18) 0.0078(15) 0.0093(15) 0.0148(14)
C28 0.0387(14) 0.0519(17) 0.0601(16) 0.0136(14) 0.0221(13) 0.0137(14)
C29 0.0343(14) 0.0484(16) 0.0646(18) 0.0175(15) 0.0092(14) 0.0046(13)
C30 0.0457(15) 0.0442(16) 0.0639(18) 0.0267(14) 0.0124(15) 0.0098(14)
C31 0.0381(15) 0.0488(17) 0.0572(17) 0.0162(15) 0.0043(14) 0.0115(14)
C28A 0.0421(17) 0.0505(19) 0.0647(19) 0.0085(17) 0.0155(16) 0.0152(16)
C29A 0.0336(16) 0.0464(18) 0.065(2) 0.0088(17) 0.0142(16) 0.0075(15)
C27A 0.0467(17) 0.0432(17) 0.064(2) 0.0144(18) 0.0097(17) 0.0137(15)
C30A 0.0369(17) 0.0522(19) 0.069(2) 0.0082(18) 0.0000(18) 0.0132(16)
C31A 0.0450(17) 0.0517(19) 0.0593(19) 0.0161(17) 0.0021(16) 0.0138(17)

loop_
_atom_type_symbol
_atom_type_description
_atom_type_scat_dispersion_real
_atom_type_scat_dispersion_imag
_atom_type_scat_source
C C 0.0033 0.0016 'International Tables Vol C Tables 4.2.6.8 and 6.1.1.4'
H H 0.0000 0.0000 'International Tables Vol C Tables 4.2.6.8 and 6.1.1.4'
B B 0.0013 0.0007 'International Tables Vol C Tables 4.2.6.8 and 6.1.1.4'
S S 0.1246 0.1234 'International Tables Vol C Tables 4.2.6.8 and 6.1.1.4'
Fe Fe 0.3463 0.8444 'International Tables Vol C Tables 4.2.6.8 and 6.1.1.4'
Co Co 0.3494 0.9721 'International Tables Vol C Tables 4.2.6.8 and 6.1.1.4'
O O 0.0106 0.0060 'International Tables Vol C Tables 4.2.6.8 and 6.1.1.4'

loop_
_geom_angle_atom_site_label_1
_geom_angle_atom_site_label_2
_geom_angle_atom_site_label_3
_geom_angle
C3 Co1 C27A 98.38(14)
C3 Co1 C31 109.79(13)
C27A Co1 C31 52.35(15)
C3 Co1 C28A 131.54(13)
C27A Co1 C28A 39.45(15)
C31 Co1 C28A 67.54(16)
C3 Co1 C31A 98.43(13)
C27A Co1 C31A 39.13(14)
C31 Co1 C31A 17.19(14)
C28A Co1 C31A 64.87(15)
C3 Co1 C30 91.43(13)
C27A Co1 C30 16.20(16)
C31 Co1 C30 41.62(15)
C28A Co1 C30 53.20(16)
C31A Co1 C30 25.74(14)
C3 Co1 C30A 129.75(13)
C27A Co1 C30A 65.02(15)
C31 Co1 C30A 22.25(14)
C28A Co1 C30A 63.99(15)
C31A Co1 C30A 38.35(14)
C30 Co1 C30A 59.11(15)
C3 Co1 C27 110.44(13)
C27A Co1 C27 24.00(15)
C31 Co1 C27 69.17(16)
C28A Co1 C27 21.23(14)
C31A Co1 C27 60.01(16)
C30 Co1 C27 40.10(16)
C30A Co1 C27 74.01(15)
C3 Co1 C29 150.59(13)
C27A Co1 C29 67.70(16)
C31 Co1 C29 41.01(16)
C28A Co1 C29 51.44(16)
C31A Co1 C29 54.08(16)
C30 Co1 C29 67.98(15)
C30A Co1 C29 21.14(15)
C27 Co1 C29 67.49(15)
C3 Co1 C29A 161.83(11)
C27A Co1 C29A 64.98(15)
C31 Co1 C29A 54.85(16)
C28A Co1 C29A 37.88(14)
C31A Co1 C29A 64.23(15)
C30 Co1 C29A 70.59(15)
C30A Co1 C29A 38.10(14)
C27 Co1 C29A 57.25(15)
C29 Co1 C29A 17.86(15)
C3 Co1 C28 150.19(12)
C27A Co1 C28 55.73(16)
C31 Co1 C28 68.12(16)
C28A Co1 C28 18.75(13)
C31A Co1 C28 71.36(16)
C30 Co1 C28 67.02(16)
C30A Co1 C28 57.11(15)
C27 Co1 C28 39.98(15)
C29 Co1 C28 39.41(15)
C29A Co1 C28 22.54(13)
C3 Co1 S2 71.39(6)
C27A Co1 S2 113.33(11)
C31 Co1 S2 165.59(11)
C28A Co1 S2 100.55(10)
C31A Co1 S2 150.50(11)
C30 Co1 S2 124.93(11)
C30A Co1 S2 158.61(12)
C27 Co1 S2 96.76(11)
C29 Co1 S2 137.47(12)
C29A Co1 S2 120.74(10)
C28 Co1 S2 103.39(10)
C14 Fe1 C7 141.90(8)
C14 Fe1 C8 176.56(8)
C7 Fe1 C8 41.07(7)
C14 Fe1 C11 112.76(9)
C7 Fe1 C11 40.92(7)
C8 Fe1 C11 68.51(8)
C14 Fe1 C12 67.69(9)
C7 Fe1 C12 137.67(8)
C8 Fe1 C12 111.15(8)
C11 Fe1 C12 178.14(8)
C14 Fe1 C16 67.62(9)
C7 Fe1 C16 112.22(8)
C8 Fe1 C16 113.73(8)
C11 Fe1 C16 139.02(9)
C12 Fe1 C16 39.27(9)
C14 Fe1 C13 40.61(9)
C7 Fe1 C13 177.33(8)
C8 Fe1 C13 136.47(8)
C11 Fe1 C13 141.14(9)
C12 Fe1 C13 40.32(9)
C16 Fe1 C13 67.24(9)
C14 Fe1 C15 40.37(8)
C7 Fe1 C15 113.85(8)
C8 Fe1 C15 142.60(8)
C11 Fe1 C15 112.41(8)
C12 Fe1 C15 66.66(9)
C16 Fe1 C15 39.85(9)
C13 Fe1 C15 67.55(9)
C14 Fe1 C10 110.80(9)
C7 Fe1 C10 68.31(8)
C8 Fe1 C10 67.91(8)
C11 Fe1 C10 40.28(8)
C12 Fe1 C10 141.47(9)
C16 Fe1 C10 178.13(9)
C13 Fe1 C10 112.32(9)
C15 Fe1 C10 138.28(9)
C14 Fe1 C9 136.58(8)
C7 Fe1 C9 68.53(7)
C8 Fe1 C9 40.45(7)
C11 Fe1 C9 67.96(8)
C12 Fe1 C9 113.06(9)
C16 Fe1 C9 141.71(9)
C13 Fe1 C9 110.15(9)
C15 Fe1 C9 176.95(8)
C10 Fe1 C9 40.14(8)
C17 Fe2 C21 41.68(7)
C17 Fe2 C25 127.48(11)
C21 Fe2 C25 165.05(12)
C17 Fe2 C18 41.37(7)
C21 Fe2 C18 69.44(7)
C25 Fe2 C18 109.09(10)
C17 Fe2 C26 164.51(10)
C21 Fe2 C26 152.32(12)
C25 Fe2 C26 40.56(13)
C18 Fe2 C26 126.10(11)
C17 Fe2 C23 121.85(10)
C21 Fe2 C23 108.29(9)
C25 Fe2 C23 66.98(11)
C18 Fe2 C23 157.32(11)
C26 Fe2 C23 66.55(12)
C17 Fe2 C24 108.89(10)
C21 Fe2 C24 126.44(11)
C25 Fe2 C24 40.84(13)
C18 Fe2 C24 122.14(10)
C26 Fe2 C24 68.34(14)
C23 Fe2 C24 40.00(10)
C17 Fe2 C22 155.36(10)
C21 Fe2 C22 119.05(9)
C25 Fe2 C22 67.22(12)
C18 Fe2 C22 161.32(11)
C26 Fe2 C22 39.21(11)
C23 Fe2 C22 40.00(12)
C24 Fe2 C22 68.00(12)
C17 Fe2 C20 68.82(8)
C21 Fe2 C20 40.65(7)
C25 Fe2 C20 153.75(13)
C18 Fe2 C20 68.11(8)
C26 Fe2 C20 118.46(12)
C23 Fe2 C20 125.72(9)
C24 Fe2 C20 162.93(10)
C22 Fe2 C20 106.61(11)
C17 Fe2 C19 68.51(8)
C21 Fe2 C19 68.17(8)
C25 Fe2 C19 120.98(11)
C18 Fe2 C19 40.33(8)
C26 Fe2 C19 107.58(12)
C23 Fe2 C19 161.42(10)
C24 Fe2 C19 156.51(10)
C22 Fe2 C19 124.37(12)
C20 Fe2 C19 39.85(8)
C1 S1 C5 97.55(7)
C1 S1 Co1 105.55(5)
C5 S1 Co1 110.28(6)
C2 S2 C4 105.82(8)
C2 S2 Co1 105.99(5)
C4 S2 Co1 80.12(5)
C2 B3 C1 53.31(9)
C2 B3 B10 102.87(13)
C1 B3 B10 102.64(13)
C2 B3 B9 58.31(10)
C1 B3 B9 101.18(13)
B10 B3 B9 59.91(11)
C2 B3 B4 102.45(14)
C1 B3 B4 59.10(11)
B10 B3 B4 59.77(12)
B9 B3 B4 107.65(14)
C2 B3 H3 126.6
C1 B3 H3 127.0
B10 B3 H3 123.6
B9 B3 H3 122.8
B4 B3 H3 122.0
C1 B4 B11 100.12(14)
C1 B4 B10 102.79(14)
B11 B4 B10 61.36(12)
C1 B4 B3 59.30(10)
B11 B4 B3 108.31(14)
B10 B4 B3 59.78(11)
C1 B4 B5 54.91(10)
B11 B4 B5 59.46(12)
B10 B4 B5 108.32(14)
B3 B4 B5 106.94(14)
C1 B4 H4 128.0
B11 B4 H4 123.1
B10 B4 H4 121.8
B3 B4 H4 120.9
B5 B4 H4 122.6
C1 B5 B11 104.59(15)
C1 B5 B4 60.81(11)
B11 B5 B4 59.51(12)
C1 B5 B7 105.14(13)
B11 B5 B7 58.89(11)
B4 B5 B7 108.38(14)
C1 B5 H5 114.9
B11 B5 H5 139.9
B4 B5 H5 136.5
B7 B5 H5 113.9
B11 B7 B12 61.61(12)
B11 B7 B5 58.44(11)
B12 B7 B5 105.75(14)
B11 B7 B8 106.11(14)
B12 B7 B8 58.65(11)
B5 B7 B8 102.08(13)
B11 B7 H7 137.1
B12 B7 H7 137.2
B5 B7 H7 116.3
B8 B7 H7 116.1
B11 B7 H1A 125.2(8)
B12 B7 H1A 100.1(7)
B5 B7 H1A 82.6(7)
B8 B7 H1A 42.5(6)
H7 B7 H1A 92.8
C2 B8 B12 103.46(14)
C2 B8 B9 59.49(11)
B12 B8 B9 58.57(11)
C2 B8 B7 105.05(13)
B12 B8 B7 58.55(11)
B9 B8 B7 106.75(14)
C2 B8 H1A 89.9(7)
B12 B8 H1A 94.8(6)
B9 B8 H1A 127.6(7)
B7 B8 H1A 37.1(5)
C2 B8 H8 115.5
B12 B8 H8 140.3
B9 B8 H8 137.7
B7 B8 H8 114.4
H1A B8 H8 92.6
C2 B9 B12 101.66(14)
C2 B9 B10 103.75(13)
B12 B9 B10 61.96(12)
C2 B9 B3 59.61(10)
B12 B9 B3 109.22(14)
B10 B9 B3 59.79(11)
C2 B9 B8 55.46(10)
B12 B9 B8 60.21(12)
B10 B9 B8 109.48(15)
B3 B9 B8 107.73(14)
C2 B9 H9 127.3
B12 B9 H9 122.2
B10 B9 H9 121.3
B3 B9 H9 120.7
B8 B9 H9 121.9
B4 B10 B3 60.45(11)
B4 B10 B9 108.50(14)
B3 B10 B9 60.29(11)
B4 B10 B11 59.23(12)
B3 B10 B11 107.17(15)
B9 B10 B11 107.10(15)
B4 B10 B12 107.84(15)
B3 B10 B12 106.92(15)
B9 B10 B12 58.56(11)
B11 B10 B12 60.43(12)
B4 B10 H10 121.4
B3 B10 H10 121.9
B9 B10 H10 122.0
B11 B10 H10 122.3
B12 B10 H10 122.3
B5 B11 B4 61.03(12)
B5 B11 B7 62.67(12)
B4 B11 B7 112.72(15)
B5 B11 B10 108.03(14)
B4 B11 B10 59.41(12)
B7 B11 B10 110.17(15)
B5 B11 B12 107.32(14)
B4 B11 B12 107.71(14)
B7 B11 B12 59.44(12)
B10 B11 B12 60.10(12)
B5 B11 H11 121.3
B4 B11 H11 120.4
B7 B11 H11 118.7
B10 B11 H11 121.7
B12 B11 H11 123.1
B9 B12 B7 112.32(14)
B9 B12 B8 61.22(12)
B7 B12 B8 62.80(12)
B9 B12 B10 59.48(11)
B7 B12 B10 109.25(14)
B8 B12 B10 108.34(13)
B9 B12 B11 107.08(13)
B7 B12 B11 58.96(12)
B8 B12 B11 107.26(14)
B10 B12 B11 59.48(12)
B9 B12 H12 120.5
B7 B12 H12 119.2
B8 B12 H12 120.8
B10 B12 H12 122.0
B11 B12 H12 123.6
C2 C1 B5 114.42(12)
C2 C1 B4 112.43(13)
B5 C1 B4 64.28(12)
C2 C1 B3 63.18(11)
B5 C1 B3 116.90(13)
B4 C1 B3 61.60(11)
C2 C1 S1 116.48(11)
B5 C1 S1 120.08(12)
B4 C1 S1 118.75(11)
B3 C1 S1 112.92(10)
C1 C2 B8 113.09(13)
C1 C2 B9 112.32(13)
B8 C2 B9 65.04(11)
C1 C2 B3 63.52(11)
B8 C2 B3 117.97(13)
B9 C2 B3 62.08(11)
C1 C2 S2 117.60(10)
B8 C2 S2 121.19(12)
B9 C2 S2 116.63(11)
B3 C2 S2 110.11(11)
C4 C3 Co1 106.21(14)
C4 C3 H3A 124.3(9)
Co1 C3 H3A 129.1(9)
C3 C4 C7 136.45(17)
C3 C4 S2 101.43(13)
C7 C4 S2 122.11(13)
C6 C5 S1 111.00(12)
C6 C5 H5A 109.4
S1 C5 H5A 109.4
C6 C5 H5B 109.4
S1 C5 H5B 109.4
H5A C5 H5B 108.0
O1 C6 C17 123.05(16)
O1 C6 C5 121.05(17)
C17 C6 C5 115.90(14)
C11 C7 C8 107.01(15)
C11 C7 C4 127.09(16)
C8 C7 C4 125.87(15)
C11 C7 Fe1 69.59(11)
C8 C7 Fe1 69.49(10)
C4 C7 Fe1 127.55(12)
C9 C8 C7 108.23(16)
C9 C8 Fe1 70.50(11)
C7 C8 Fe1 69.43(10)
C9 C8 H8A 125.9
C7 C8 H8A 125.9
Fe1 C8 H8A 125.9
C10 C9 C8 107.80(17)
C10 C9 Fe1 69.58(11)
C8 C9 Fe1 69.05(10)
C10 C9 H9A 126.1
C8 C9 H9A 126.1
Fe1 C9 H9A 126.1
C11 C10 C9 108.78(17)
C11 C10 Fe1 69.50(11)
C9 C10 Fe1 70.27(12)
C11 C10 H10A 125.6
C9 C10 H10A 125.6
Fe1 C10 H10A 125.6
C10 C11 C7 108.19(17)
C10 C11 Fe1 70.22(12)
C7 C11 Fe1 69.49(11)
C10 C11 H11A 125.9
C7 C11 H11A 125.9
Fe1 C11 H11A 125.9
C16 C12 C13 109.0(2)
C16 C12 Fe1 70.45(13)
C13 C12 Fe1 70.03(13)
C16 C12 H12A 125.5
C13 C12 H12A 125.5
Fe1 C12 H12A 125.5
C12 C13 C14 106.88(19)
C12 C13 Fe1 69.64(13)
C14 C13 Fe1 69.13(13)
C12 C13 H13A 126.6
C14 C13 H13A 126.6
Fe1 C13 H13A 126.6
C15 C14 C13 107.46(19)
C15 C14 Fe1 70.42(12)
C13 C14 Fe1 70.26(13)
C15 C14 H14A 126.3
C13 C14 H14A 126.3
Fe1 C14 H14A 126.3
C16 C15 C14 108.0(2)
C16 C15 Fe1 69.92(12)
C14 C15 Fe1 69.21(12)
C16 C15 H15A 126.0
C14 C15 H15A 126.0
Fe1 C15 H15A 126.0
C12 C16 C15 108.6(2)
C12 C16 Fe1 70.28(13)
C15 C16 Fe1 70.22(12)
C12 C16 H16A 125.7
C15 C16 H16A 125.7
Fe1 C16 H16A 125.7
C18 C17 C21 107.19(16)
C18 C17 C6 125.53(16)
C21 C17 C6 126.93(15)
C18 C17 Fe2 69.66(10)
C21 C17 Fe2 69.39(10)
C6 C17 Fe2 120.94(12)
C19 C18 C17 107.75(16)
C19 C18 Fe2 70.67(12)
C17 C18 Fe2 68.97(10)
C19 C18 H18A 126.1
C17 C18 H18A 126.1
Fe2 C18 H18A 126.1
C20 C19 C18 109.02(18)
C20 C19 Fe2 69.90(12)
C18 C19 Fe2 69.00(12)
C20 C19 H19A 125.5
C18 C19 H19A 125.5
Fe2 C19 H19A 125.5
C19 C20 C21 108.76(18)
C19 C20 Fe2 70.25(12)
C21 C20 Fe2 68.90(11)
C19 C20 H20A 125.6
C21 C20 H20A 125.6
Fe2 C20 H20A 125.6
C20 C21 C17 107.28(15)
C20 C21 Fe2 70.45(11)
C17 C21 Fe2 68.94(9)
C20 C21 H21A 126.4
C17 C21 H21A 126.4
Fe2 C21 H21A 126.4
C26 C22 C23 107.7(3)
C26 C22 Fe2 69.84(16)
C23 C22 Fe2 69.66(15)
C26 C22 H22A 126.2
C23 C22 H22A 126.2
Fe2 C22 H22A 126.2
C24 C23 C22 109.9(3)
C24 C23 Fe2 70.08(15)
C22 C23 Fe2 70.34(15)
C24 C23 H23A 125.1
C22 C23 H23A 125.1
Fe2 C23 H23A 125.1
C23 C24 C25 105.7(3)
C23 C24 Fe2 69.92(15)
C25 C24 Fe2 69.10(17)
C23 C24 H24A 127.1
C25 C24 H24A 127.1
Fe2 C24 H24A 127.1
C26 C25 C24 108.1(3)
C26 C25 Fe2 69.93(16)
C24 C25 Fe2 70.07(15)
C26 C25 H25A 126.0
C24 C25 H25A 126.0
Fe2 C25 H25A 126.0
C22 C26 C25 108.6(3)
C22 C26 Fe2 70.96(16)
C25 C26 Fe2 69.51(16)
C22 C26 H26A 125.7
C25 C26 H26A 125.7
Fe2 C26 H26A 125.7
C30 C27 C28 107.9(3)
C30 C27 Co1 69.2(2)
C28 C27 Co1 71.5(2)
C30 C27 H27A 126.1
C28 C27 H27A 126.0
Co1 C27 H27A 126.0
C29 C28 C27 108.4(4)
C29 C28 Co1 69.1(2)
C27 C28 Co1 68.5(2)
C29 C28 H28A 125.8
C27 C28 H28A 125.8
Co1 C28 H28A 125.8
C28 C29 C31 108.8(3)
C28 C29 Co1 71.5(2)
C31 C29 Co1 67.7(2)
C28 C29 H29A 125.6
C31 C29 H29A 125.6
Co1 C29 H29A 125.6
C27 C30 C31 108.8(4)
C27 C30 Co1 70.7(2)
C31 C30 Co1 68.5(2)
C27 C30 H30A 125.6
C31 C30 H30A 125.6
Co1 C30 H30A 125.6
C29 C31 C30 106.0(4)
C29 C31 Co1 71.3(2)
C30 C31 Co1 69.9(2)
C29 C31 H31A 126.9
C30 C31 H31A 126.9
Co1 C31 H31A 126.9
C29A C28A C27A 108.7(3)
C29A C28A Co1 73.3(2)
C27A C28A Co1 68.4(2)
C29A C28A H28B 125.7
C27A C28A H28B 125.7
Co1 C28A H28B 125.7
C28A C29A C30A 107.4(3)
C28A C29A Co1 68.9(2)
C30A C29A Co1 70.0(2)
C28A C29A H29B 126.3
C30A C29A H29B 126.3
Co1 C29A H29B 126.3
C31A C27A C28A 107.5(3)
C31A C27A Co1 72.4(2)
C28A C27A Co1 72.1(2)
C31A C27A H27B 126.1
C28A C27A H27B 126.1
Co1 C27A H27B 126.1
C31A C30A C29A 108.5(3)
C31A C30A Co1 69.7(2)
C29A C30A Co1 71.9(2)
C31A C30A H30B 125.8
C29A C30A H30B 125.8
Co1 C30A H30B 125.8
C27A C31A C30A 107.9(3)
C27A C31A Co1 68.5(2)
C30A C31A Co1 72.0(2)
C27A C31A H31B 126.1
C30A C31A H31B 126.1
Co1 C31A H31B 126.1

loop_
_geom_bond_atom_site_label_1
_geom_bond_atom_site_label_2
_geom_bond_distance
Co1 C3 1.9230(19)
Co1 C27A 2.007(4)
Co1 C31 2.048(4)
Co1 C28A 2.053(4)
Co1 C31A 2.056(4)
Co1 C30 2.067(4)
Co1 C30A 2.085(4)
Co1 C27 2.086(4)
Co1 C29 2.096(4)
Co1 C29A 2.108(4)
Co1 C28 2.127(4)
Co1 S2 2.2311(5)
Fe1 C14 2.030(2)
Fe1 C7 2.0360(18)
Fe1 C8 2.0368(18)
Fe1 C11 2.037(2)
Fe1 C12 2.040(2)
Fe1 C16 2.042(2)
Fe1 C13 2.045(2)
Fe1 C15 2.046(2)
Fe1 C10 2.047(2)
Fe1 C9 2.0558(19)
Fe2 C17 2.0164(17)
Fe2 C21 2.0225(17)
Fe2 C25 2.023(3)
Fe2 C18 2.0256(19)
Fe2 C26 2.028(3)
Fe2 C23 2.034(2)
Fe2 C24 2.036(3)
Fe2 C22 2.043(3)
Fe2 C20 2.043(2)
Fe2 C19 2.047(2)
O1 C6 1.214(2)
S1 C1 1.8031(15)
S1 C5 1.8091(18)
S2 C2 1.7907(16)
S2 C4 1.8045(18)
B3 C2 1.728(3)
B3 C1 1.733(3)
B3 B10 1.761(3)
B3 B9 1.770(3)
B3 B4 1.773(3)
B3 H3 1.1000
B4 C1 1.729(3)
B4 B11 1.758(3)
B4 B10 1.761(3)
B4 B5 1.785(3)
B4 H4 1.1000
B5 C1 1.621(2)
B5 B11 1.757(3)
B5 B7 1.832(3)
B5 H5 1.1000
B7 B11 1.765(3)
B7 B12 1.774(3)
B7 B8 1.850(3)
B7 H7 1.1000
B7 H1A 1.135(11)
B8 C2 1.630(2)
B8 B12 1.776(3)
B8 B9 1.794(3)
B8 H1A 1.269(12)
B8 H8 1.1000
B9 C2 1.705(2)
B9 B12 1.746(3)
B9 B10 1.763(3)
B9 H9 1.1000
B10 B11 1.795(3)
B10 B12 1.807(3)
B10 H10 1.1000
B11 B12 1.812(3)
B11 H11 1.1000
B12 H12 1.1000
C1 C2 1.553(2)
C3 C4 1.319(2)
C3 H3A 0.949(16)
C4 C7 1.467(2)
C5 C6 1.509(2)
C5 H5A 0.9700
C5 H5B 0.9700
C6 C17 1.456(3)
C7 C11 1.424(2)
C7 C8 1.429(2)
C8 C9 1.415(2)
C8 H8A 0.9800
C9 C10 1.408(3)
C9 H9A 0.9800
C10 C11 1.406(3)
C10 H10A 0.9800
C11 H11A 0.9800
C12 C16 1.371(3)
C12 C13 1.408(3)
C12 H12A 0.9800
C13 C14 1.414(3)
C13 H13A 0.9800
C14 C15 1.406(3)
C14 H14A 0.9800
C15 C16 1.393(3)
C15 H15A 0.9800
C16 H16A 0.9800
C17 C18 1.428(2)
C17 C21 1.437(2)
C18 C19 1.404(3)
C18 H18A 0.9800
C19 C20 1.394(3)
C19 H19A 0.9800
C20 C21 1.412(3)
C20 H20A 0.9800
C21 H21A 0.9800
C22 C26 1.366(4)
C22 C23 1.394(4)
C22 H22A 0.9800
C23 C24 1.392(4)
C23 H23A 0.9800
C24 C25 1.416(5)
C24 H24A 0.9800
C25 C26 1.404(5)
C25 H25A 0.9800
C26 H26A 0.9800
C27 C30 1.424(6)
C27 C28 1.441(5)
C27 H27A 0.9800
C28 C29 1.424(6)
C28 H28A 0.9800
C29 C31 1.452(6)
C29 H29A 0.9800
C30 C31 1.462(5)
C30 H30A 0.9800
C31 H31A 0.9800
C28A C29A 1.352(5)
C28A C27A 1.371(5)
C28A H28B 0.9800
C29A C30A 1.368(5)
C29A H29B 0.9800
C27A C31A 1.361(5)
C27A H27B 0.9800
C30A C31A 1.360(5)
C30A H30B 0.9800
C31A H31B 0.9800
